data_4106399
loop_
_publ_author_name
'Zhong-Ke Yao'
'Zhi-Xiang Yu'

_publ_section_title
;
 Mechanisms of the Thermal Cyclotrimerizations of Fluoro- and
 Chloroacetylenes: Density Functional Theory Investigation and
 Intermediate Trapping Experiments
;
_journal_name_full 'Journal of the American Chemical Society'
_journal_page_first 10864
_journal_page_last 10877
_journal_paper_doi 10.1021/ja2021476
_journal_volume 133
_journal_year 2011
_chemical_formula_moiety 'C22 H16 Cl2 O4'
_chemical_formula_sum 'C22 H16 Cl2 O4'
_chemical_formula_weight 415.25
_chemical_name_systematic
; 
 ? 
;
_space_group_IT_number 14
_symmetry_cell_setting monoclinic
_symmetry_space_group_name_Hall '-P 2ybc'
_symmetry_space_group_name_H-M 'P 1 21/c 1'
_atom_sites_solution_hydrogens geom
_atom_sites_solution_primary direct
_atom_sites_solution_secondary difmap
_audit_creation_method SHELXL-97
_cell_angle_alpha 90.00
_cell_angle_beta 92.52(3)
_cell_angle_gamma 90.00
_cell_formula_units_Z 4
_cell_length_a 6.1198(12)
_cell_length_b 14.968(3)
_cell_length_c 20.820(4)
_cell_measurement_reflns_used 318
_cell_measurement_temperature 173(2)
_cell_measurement_theta_max 27.48
_cell_measurement_theta_min 2.17
_cell_volume 1905.3(6)
_computing_cell_refinement 'CrystalClear (Rigaku Inc., 2008)'
_computing_data_collection 'CrystalClear (Rigaku Inc., 2008)'
_computing_data_reduction 'CrystalClear (Rigaku Inc., 2008)'
_computing_molecular_graphics 'XP in Siemens SHELXTL (Sheldrick, 1994)'
_computing_publication_material 'SHELX97 (Sheldrick, 1997)'
_computing_structure_refinement 'SHELXL-97 (Sheldrick, 1997)'
_computing_structure_solution 'SHELXS-97 (Sheldrick, 1990)'
_diffrn_ambient_temperature 173(2)
_diffrn_measured_fraction_theta_full 0.999
_diffrn_measured_fraction_theta_max 0.999
_diffrn_measurement_device_type 'Saturn724+ CCD'
_diffrn_measurement_method '\w scans at fixed \c = 45\%'
_diffrn_radiation_monochromator graphite
_diffrn_radiation_source 'sealed tube'
_diffrn_radiation_type MoK\a
_diffrn_radiation_wavelength 0.71073
_diffrn_reflns_av_R_equivalents 0.0310
_diffrn_reflns_av_sigmaI/netI 0.0263
_diffrn_reflns_limit_h_max 7
_diffrn_reflns_limit_h_min -7
_diffrn_reflns_limit_k_max 19
_diffrn_reflns_limit_k_min -17
_diffrn_reflns_limit_l_max 27
_diffrn_reflns_limit_l_min -25
_diffrn_reflns_number 13303
_diffrn_reflns_theta_full 27.49
_diffrn_reflns_theta_max 27.49
_diffrn_reflns_theta_min 2.72
_exptl_absorpt_coefficient_mu 0.367
_exptl_absorpt_correction_T_max 0.9236
_exptl_absorpt_correction_T_min 0.8377
_exptl_absorpt_correction_type numerical
_exptl_absorpt_process_details 'CrystalClear (Rigaku Inc., 2008)'
_exptl_crystal_colour colorless
_exptl_crystal_density_diffrn 1.448
_exptl_crystal_description strip
_exptl_crystal_F_000 856
_exptl_crystal_size_max 0.50
_exptl_crystal_size_mid 0.28
_exptl_crystal_size_min 0.22
_refine_diff_density_max 0.314
_refine_diff_density_min -0.255
_refine_diff_density_rms 0.054
_refine_ls_extinction_method none
_refine_ls_goodness_of_fit_ref 1.095
_refine_ls_hydrogen_treatment constr
_refine_ls_matrix_type full
_refine_ls_number_parameters 255
_refine_ls_number_reflns 4349
_refine_ls_number_restraints 0
_refine_ls_restrained_S_all 1.095
_refine_ls_R_factor_all 0.0480
_refine_ls_R_factor_gt 0.0434
_refine_ls_shift/su_max 0.001
_refine_ls_shift/su_mean 0.000
_refine_ls_structure_factor_coef Fsqd
_refine_ls_weighting_details 'calc w=1/[\s^2^(Fo^2^)+(0.0551P)^2^+0.6894P] where P=(Fo^2^+2Fc^2^)/3'
_refine_ls_weighting_scheme calc
_refine_ls_wR_factor_gt 0.1105
_refine_ls_wR_factor_ref 0.1138
_reflns_number_gt 4005
_reflns_number_total 4349
_reflns_threshold_expression >2sigma(I)
_cod_data_source_file ja2021476_si_002.cif
_cod_data_source_block sa200
_cod_original_cell_volume 1905.3(7)
_cod_database_code 4106399

loop_
_symmetry_equiv_pos_as_xyz
'x, y, z'
'-x, y+1/2, -z+1/2'
'-x, -y, -z'
'x, -y-1/2, z-1/2'

loop_
_atom_site_label
_atom_site_type_symbol
_atom_site_fract_x
_atom_site_fract_y
_atom_site_fract_z
_atom_site_U_iso_or_equiv
_atom_site_adp_type
_atom_site_occupancy
_atom_site_symmetry_multiplicity
_atom_site_calc_flag
_atom_site_refinement_flags
Cl1 Cl 0.07161(7) 0.81795(3) 0.291800(19) 0.03069(12) Uani 1 1 d .
Cl2 Cl 0.41730(7) 0.44715(3) 0.207434(19) 0.03284(13) Uani 1 1 d .
O1 O -0.0579(2) 0.73421(9) 0.11355(6) 0.0391(3) Uani 1 1 d .
O2 O -0.27098(19) 0.73658(9) 0.19866(6) 0.0337(3) Uani 1 1 d .
O3 O 0.2071(2) 0.54426(10) 0.08460(6) 0.0433(3) Uani 1 1 d .
O4 O -0.11655(19) 0.53084(9) 0.13123(5) 0.0338(3) Uani 1 1 d .
C1 C 0.1562(3) 0.71127(11) 0.27120(7) 0.0261(3) Uani 1 1 d .
C2 C 0.3119(2) 0.66806(11) 0.31130(7) 0.0248(3) Uani 1 1 d .
C3 C 0.3996(2) 0.58615(11) 0.29148(7) 0.0251(3) Uani 1 1 d .
C4 C 0.3262(3) 0.55100(11) 0.23208(7) 0.0259(3) Uani 1 1 d .
C5 C 0.1696(3) 0.59403(11) 0.19285(7) 0.0262(3) Uani 1 1 d .
C6 C 0.0801(3) 0.67460(11) 0.21309(7) 0.0257(3) Uani 1 1 d .
C7 C 0.3851(3) 0.71004(11) 0.37375(7) 0.0258(3) Uani 1 1 d .
C8 C 0.2438(3) 0.71392(12) 0.42435(8) 0.0311(4) Uani 1 1 d .
H8A H 0.1025 0.6878 0.4197 0.037 Uiso 1 1 calc R
C9 C 0.3085(3) 0.75573(12) 0.48142(8) 0.0376(4) Uani 1 1 d .
H9A H 0.2120 0.7582 0.5159 0.045 Uiso 1 1 calc R
C10 C 0.5141(4) 0.79391(13) 0.48809(8) 0.0416(4) Uani 1 1 d .
H10A H 0.5584 0.8230 0.5271 0.050 Uiso 1 1 calc R
C11 C 0.6553(3) 0.78990(13) 0.43808(9) 0.0407(4) Uani 1 1 d .
H11A H 0.7964 0.8161 0.4429 0.049 Uiso 1 1 calc R
C12 C 0.5916(3) 0.74767(12) 0.38092(8) 0.0328(4) Uani 1 1 d .
H12A H 0.6894 0.7446 0.3468 0.039 Uiso 1 1 calc R
C13 C 0.5647(3) 0.53755(11) 0.33325(7) 0.0261(3) Uani 1 1 d .
C14 C 0.5153(3) 0.50997(11) 0.39473(8) 0.0303(3) Uani 1 1 d .
H14A H 0.3763 0.5236 0.4108 0.036 Uiso 1 1 calc R
C15 C 0.6672(3) 0.46276(13) 0.43278(8) 0.0376(4) Uani 1 1 d .
H15A H 0.6314 0.4438 0.4746 0.045 Uiso 1 1 calc R
C16 C 0.8708(3) 0.44317(13) 0.40997(9) 0.0387(4) Uani 1 1 d .
H16A H 0.9750 0.4111 0.4361 0.046 Uiso 1 1 calc R
C17 C 0.9219(3) 0.47045(13) 0.34893(9) 0.0368(4) Uani 1 1 d .
H17A H 1.0616 0.4569 0.3332 0.044 Uiso 1 1 calc R
C18 C 0.7704(3) 0.51750(12) 0.31041(8) 0.0314(4) Uani 1 1 d .
H18A H 0.8067 0.5360 0.2686 0.038 Uiso 1 1 calc R
C19 C -0.0877(3) 0.71914(11) 0.16896(8) 0.0273(3) Uani 1 1 d .
C20 C -0.4416(3) 0.78069(14) 0.15982(9) 0.0388(4) Uani 1 1 d .
H20A H -0.5417 0.8114 0.1880 0.058 Uiso 1 1 calc R
H20B H -0.5229 0.7362 0.1338 0.058 Uiso 1 1 calc R
H20C H -0.3755 0.8243 0.1314 0.058 Uiso 1 1 calc R
C21 C 0.0931(3) 0.55371(11) 0.12959(7) 0.0289(3) Uani 1 1 d .
C22 C -0.2131(3) 0.49297(15) 0.07224(9) 0.0433(5) Uani 1 1 d .
H22A H -0.3717 0.4877 0.0759 0.065 Uiso 1 1 calc R
H22B H -0.1506 0.4337 0.0652 0.065 Uiso 1 1 calc R
H22C H -0.1820 0.5320 0.0360 0.065 Uiso 1 1 calc R

loop_
_atom_site_aniso_label
_atom_site_aniso_U_11
_atom_site_aniso_U_22
_atom_site_aniso_U_33
_atom_site_aniso_U_23
_atom_site_aniso_U_13
_atom_site_aniso_U_12
Cl1 0.0345(2) 0.0265(2) 0.0310(2) -0.00119(15) -0.00068(16) 0.00304(15)
Cl2 0.0398(2) 0.0285(2) 0.0300(2) -0.00505(15) -0.00006(16) 0.00316(16)
O1 0.0414(7) 0.0497(8) 0.0262(6) 0.0086(5) 0.0020(5) 0.0056(6)
O2 0.0287(6) 0.0438(7) 0.0285(6) 0.0045(5) 0.0006(5) 0.0046(5)
O3 0.0387(7) 0.0669(10) 0.0245(6) -0.0079(6) 0.0030(5) 0.0030(6)
O4 0.0352(6) 0.0401(7) 0.0261(6) -0.0048(5) -0.0011(5) -0.0073(5)
C1 0.0285(8) 0.0252(8) 0.0247(7) -0.0009(6) 0.0036(6) -0.0012(6)
C2 0.0247(7) 0.0277(8) 0.0220(7) 0.0016(6) 0.0032(6) -0.0029(6)
C3 0.0261(7) 0.0284(8) 0.0210(7) 0.0025(6) 0.0030(6) -0.0020(6)
C4 0.0282(8) 0.0254(8) 0.0244(7) -0.0013(6) 0.0035(6) -0.0013(6)
C5 0.0286(8) 0.0306(8) 0.0195(7) 0.0009(6) 0.0024(6) -0.0039(6)
C6 0.0270(8) 0.0278(8) 0.0224(7) 0.0034(6) 0.0026(6) -0.0023(6)
C7 0.0298(8) 0.0244(8) 0.0230(7) 0.0004(6) -0.0006(6) 0.0019(6)
C8 0.0346(8) 0.0315(9) 0.0274(8) -0.0011(7) 0.0033(6) 0.0000(7)
C9 0.0522(11) 0.0359(10) 0.0249(8) -0.0003(7) 0.0032(7) 0.0034(8)
C10 0.0605(12) 0.0366(10) 0.0268(9) -0.0049(7) -0.0087(8) -0.0012(9)
C11 0.0378(10) 0.0404(11) 0.0430(10) -0.0045(8) -0.0074(8) -0.0064(8)
C12 0.0315(8) 0.0336(9) 0.0332(9) -0.0012(7) 0.0013(7) -0.0022(7)
C13 0.0295(8) 0.0242(8) 0.0244(7) -0.0018(6) -0.0009(6) -0.0010(6)
C14 0.0345(8) 0.0312(9) 0.0251(8) -0.0014(6) 0.0009(6) 0.0031(7)
C15 0.0486(11) 0.0384(10) 0.0255(8) 0.0017(7) -0.0020(7) 0.0056(8)
C16 0.0404(10) 0.0369(10) 0.0379(10) -0.0010(7) -0.0086(8) 0.0076(8)
C17 0.0293(8) 0.0388(10) 0.0420(10) -0.0029(8) -0.0012(7) 0.0034(7)
C18 0.0305(8) 0.0317(9) 0.0320(8) 0.0022(7) 0.0027(6) -0.0022(7)
C19 0.0286(8) 0.0264(8) 0.0267(8) 0.0009(6) -0.0002(6) -0.0026(6)
C20 0.0314(9) 0.0461(11) 0.0385(10) 0.0020(8) -0.0042(7) 0.0059(8)
C21 0.0324(8) 0.0311(9) 0.0231(8) -0.0003(6) -0.0007(6) 0.0009(6)
C22 0.0436(11) 0.0527(12) 0.0328(9) -0.0120(9) -0.0078(8) -0.0055(9)

loop_
_atom_type_symbol
_atom_type_description
_atom_type_scat_dispersion_real
_atom_type_scat_dispersion_imag
_atom_type_scat_source
C C 0.0033 0.0016 'International Tables Vol C Tables 4.2.6.8 and 6.1.1.4'
H H 0.0000 0.0000 'International Tables Vol C Tables 4.2.6.8 and 6.1.1.4'
O O 0.0106 0.0060 'International Tables Vol C Tables 4.2.6.8 and 6.1.1.4'
Cl Cl 0.1484 0.1585 'International Tables Vol C Tables 4.2.6.8 and 6.1.1.4'

loop_
_geom_angle_atom_site_label_1
_geom_angle_atom_site_label_2
_geom_angle_atom_site_label_3
_geom_angle
C19 O2 C20 115.52(13)
C21 O4 C22 115.80(14)
C6 C1 C2 122.06(15)
C6 C1 Cl1 119.04(12)
C2 C1 Cl1 118.71(12)
C1 C2 C3 119.12(14)
C1 C2 C7 119.70(14)
C3 C2 C7 121.17(14)
C4 C3 C2 118.35(14)
C4 C3 C13 120.95(14)
C2 C3 C13 120.70(13)
C5 C4 C3 122.09(15)
C5 C4 Cl2 117.60(12)
C3 C4 Cl2 120.18(12)
C4 C5 C6 119.49(14)
C4 C5 C21 120.57(15)
C6 C5 C21 119.93(14)
C1 C6 C5 118.84(14)
C1 C6 C19 123.41(15)
C5 C6 C19 117.70(14)
C12 C7 C8 119.68(15)
C12 C7 C2 120.10(14)
C8 C7 C2 120.19(14)
C9 C8 C7 120.24(17)
C9 C8 H8A 119.9
C7 C8 H8A 119.9
C10 C9 C8 119.83(17)
C10 C9 H9A 120.1
C8 C9 H9A 120.1
C9 C10 C11 120.14(17)
C9 C10 H10A 119.9
C11 C10 H10A 119.9
C10 C11 C12 120.26(17)
C10 C11 H11A 119.9
C12 C11 H11A 119.9
C7 C12 C11 119.85(17)
C7 C12 H12A 120.1
C11 C12 H12A 120.1
C14 C13 C18 119.01(15)
C14 C13 C3 120.78(14)
C18 C13 C3 120.19(14)
C15 C14 C13 120.61(16)
C15 C14 H14A 119.7
C13 C14 H14A 119.7
C16 C15 C14 120.16(17)
C16 C15 H15A 119.9
C14 C15 H15A 119.9
C17 C16 C15 119.73(17)
C17 C16 H16A 120.1
C15 C16 H16A 120.1
C16 C17 C18 120.47(17)
C16 C17 H17A 119.8
C18 C17 H17A 119.8
C17 C18 C13 120.02(16)
C17 C18 H18A 120.0
C13 C18 H18A 120.0
O1 C19 O2 125.33(16)
O1 C19 C6 122.93(15)
O2 C19 C6 111.71(13)
O2 C20 H20A 109.5
O2 C20 H20B 109.5
H20A C20 H20B 109.5
O2 C20 H20C 109.5
H20A C20 H20C 109.5
H20B C20 H20C 109.5
O3 C21 O4 125.72(15)
O3 C21 C5 124.14(15)
O4 C21 C5 110.14(13)
O4 C22 H22A 109.5
O4 C22 H22B 109.5
H22A C22 H22B 109.5
O4 C22 H22C 109.5
H22A C22 H22C 109.5
H22B C22 H22C 109.5

loop_
_geom_bond_atom_site_label_1
_geom_bond_atom_site_label_2
_geom_bond_distance
Cl1 C1 1.7380(17)
Cl2 C4 1.7365(16)
O1 C19 1.1973(19)
O2 C19 1.330(2)
O2 C20 1.451(2)
O3 C21 1.201(2)
O4 C21 1.330(2)
O4 C22 1.454(2)
C1 C6 1.390(2)
C1 C2 1.398(2)
C2 C3 1.408(2)
C2 C7 1.495(2)
C3 C4 1.400(2)
C3 C13 1.493(2)
C4 C5 1.390(2)
C5 C6 1.397(2)
C5 C21 1.505(2)
C6 C19 1.503(2)
C7 C12 1.386(2)
C7 C8 1.394(2)
C8 C9 1.385(2)
C8 H8A 0.9500
C9 C10 1.383(3)
C9 H9A 0.9500
C10 C11 1.383(3)
C10 H10A 0.9500
C11 C12 1.388(3)
C11 H11A 0.9500
C12 H12A 0.9500
C13 C14 1.391(2)
C13 C18 1.398(2)
C14 C15 1.388(2)
C14 H14A 0.9500
C15 C16 1.384(3)
C15 H15A 0.9500
C16 C17 1.384(3)
C16 H16A 0.9500
C17 C18 1.391(2)
C17 H17A 0.9500
C18 H18A 0.9500
C20 H20A 0.9800
C20 H20B 0.9800
C20 H20C 0.9800
C22 H22A 0.9800
C22 H22B 0.9800
C22 H22C 0.9800

loop_
_geom_torsion_atom_site_label_1
_geom_torsion_atom_site_label_2
_geom_torsion_atom_site_label_3
_geom_torsion_atom_site_label_4
_geom_torsion
C6 C1 C2 C3 2.0(2)
Cl1 C1 C2 C3 -172.92(11)
C6 C1 C2 C7 -179.04(14)
Cl1 C1 C2 C7 6.1(2)
C1 C2 C3 C4 -0.2(2)
C7 C2 C3 C4 -179.16(14)
C1 C2 C3 C13 -179.43(14)
C7 C2 C3 C13 1.6(2)
C2 C3 C4 C5 -0.5(2)
C13 C3 C4 C5 178.74(14)
C2 C3 C4 Cl2 -176.30(11)
C13 C3 C4 Cl2 2.9(2)
C3 C4 C5 C6 -0.6(2)
Cl2 C4 C5 C6 175.35(12)
C3 C4 C5 C21 -179.39(14)
Cl2 C4 C5 C21 -3.5(2)
C2 C1 C6 C5 -3.0(2)
Cl1 C1 C6 C5 171.86(12)
C2 C1 C6 C19 179.80(14)
Cl1 C1 C6 C19 -5.3(2)
C4 C5 C6 C1 2.3(2)
C21 C5 C6 C1 -178.89(14)
C4 C5 C6 C19 179.61(14)
C21 C5 C6 C19 -1.6(2)
C1 C2 C7 C12 -107.21(18)
C3 C2 C7 C12 71.8(2)
C1 C2 C7 C8 70.8(2)
C3 C2 C7 C8 -110.19(18)
C12 C7 C8 C9 0.5(3)
C2 C7 C8 C9 -177.61(16)
C7 C8 C9 C10 0.1(3)
C8 C9 C10 C11 -0.4(3)
C9 C10 C11 C12 0.1(3)
C8 C7 C12 C11 -0.8(3)
C2 C7 C12 C11 177.27(16)
C10 C11 C12 C7 0.5(3)
C4 C3 C13 C14 -119.61(17)
C2 C3 C13 C14 59.6(2)
C4 C3 C13 C18 59.1(2)
C2 C3 C13 C18 -121.73(17)
C18 C13 C14 C15 -0.4(2)
C3 C13 C14 C15 178.30(16)
C13 C14 C15 C16 0.5(3)
C14 C15 C16 C17 -0.3(3)
C15 C16 C17 C18 0.1(3)
C16 C17 C18 C13 0.0(3)
C14 C13 C18 C17 0.2(2)
C3 C13 C18 C17 -178.54(16)
C20 O2 C19 O1 -2.6(2)
C20 O2 C19 C6 179.28(14)
C1 C6 C19 O1 125.36(19)
C5 C6 C19 O1 -51.9(2)
C1 C6 C19 O2 -56.4(2)
C5 C6 C19 O2 126.34(15)
C22 O4 C21 O3 -1.4(3)
C22 O4 C21 C5 178.47(15)
C4 C5 C21 O3 -65.9(2)
C6 C5 C21 O3 115.3(2)
C4 C5 C21 O4 114.22(17)
C6 C5 C21 O4 -64.60(19)

loop_
_cod_related_entry_id
_cod_related_entry_database
_cod_related_entry_code
1 ChemSpider 30660250
